data_7131483
loop_
_publ_author_name
'Liang, Qiuming'
'Zeng, Yimin'
'Mendez Ocampo, Pedro A.'
'Zhu, Hui'
'Qu, Zheng-Wang'
'Grimme, Stefan'
'Song, Datong'

_publ_section_title
;
 [4+1] cyclization of &#x3b1;-diazo esters and mesoionic N-heterocyclic
 olefins.
;
_journal_issue 32
_journal_name_full 'Chemical communications (Cambridge, England)'
_journal_page_first 4770
_journal_page_last 4773
_journal_paper_doi 10.1039/d3cc01139a
_journal_volume 59
_journal_year 2023
_chemical_formula_sum 'C37 H46 N4 O2'
_chemical_formula_weight 578.78
_space_group_crystal_system triclinic
_space_group_IT_number 2
_space_group_name_Hall '-P 1'
_space_group_name_H-M_alt 'P -1'
_atom_sites_solution_hydrogens geom
_audit_creation_method SHELXL-2016/6
_audit_update_record
;
2023-02-19 deposited with the CCDC.	2023-03-24 downloaded from the CCDC.
;
_cell_angle_alpha 72.09(3)
_cell_angle_beta 75.72(3)
_cell_angle_gamma 82.68(2)
_cell_formula_units_Z 2
_cell_length_a 10.384(8)
_cell_length_b 10.769(8)
_cell_length_c 16.438(12)
_cell_measurement_reflns_used 36009
_cell_measurement_temperature 150(2)
_cell_measurement_theta_max 27.728
_cell_measurement_theta_min 1.334
_cell_volume 1692(2)
_computing_structure_refinement 'SHELXL-2016/6 (Sheldrick, 2016)'
_computing_structure_solution 'SHELXT 2018/2 (Sheldrick, 2018)'
_diffrn_ambient_temperature 150(2)
_diffrn_measured_fraction_theta_full 0.999
_diffrn_measured_fraction_theta_max 0.986
_diffrn_measurement_device_type 'Bruker Kappa Photon II'
_diffrn_measurement_method 'omega and phi scans'
_diffrn_radiation_type MoK\a
_diffrn_radiation_wavelength 0.71073
_diffrn_reflns_av_R_equivalents 0.1895
_diffrn_reflns_av_unetI/netI 0.2390
_diffrn_reflns_Laue_measured_fraction_full 0.999
_diffrn_reflns_Laue_measured_fraction_max 0.986
_diffrn_reflns_limit_h_max 13
_diffrn_reflns_limit_h_min -13
_diffrn_reflns_limit_k_max 13
_diffrn_reflns_limit_k_min -14
_diffrn_reflns_limit_l_max 21
_diffrn_reflns_limit_l_min -20
_diffrn_reflns_number 36009
_diffrn_reflns_point_group_measured_fraction_full 0.999
_diffrn_reflns_point_group_measured_fraction_max 0.986
_diffrn_reflns_theta_full 25.242
_diffrn_reflns_theta_max 27.728
_diffrn_reflns_theta_min 1.334
_exptl_absorpt_coefficient_mu 0.071
_exptl_absorpt_correction_T_max 0.7011
_exptl_absorpt_correction_T_min 0.4549
_exptl_absorpt_correction_type multi-scan
_exptl_absorpt_process_details
;
 SADABS 2016/2: Krause, L., Herbst-Irmer, R., Sheldrick G.M. & Stalke D.,
 J. Appl. Cryst. 48 (2015) 3-10
;
_exptl_crystal_colour 'light yellow'
_exptl_crystal_density_diffrn 1.136
_exptl_crystal_description block
_exptl_crystal_F_000 624
_exptl_crystal_size_max 0.1
_exptl_crystal_size_mid 0.1
_exptl_crystal_size_min 0.05
_refine_diff_density_max 0.378
_refine_diff_density_min -0.291
_refine_diff_density_rms 0.087
_refine_ls_extinction_coef 0.061(9)
_refine_ls_extinction_expression Fc^*^=kFc[1+0.001xFc^2^\l^3^/sin(2\q)]^-1/4^
_refine_ls_extinction_method 'SHELXL-2016/6 (Sheldrick 2016)'
_refine_ls_goodness_of_fit_ref 0.995
_refine_ls_hydrogen_treatment constr
_refine_ls_matrix_type full
_refine_ls_number_parameters 463
_refine_ls_number_reflns 7844
_refine_ls_number_restraints 24
_refine_ls_restrained_S_all 0.994
_refine_ls_R_factor_all 0.2259
_refine_ls_R_factor_gt 0.1143
_refine_ls_shift/su_max 0.000
_refine_ls_shift/su_mean 0.000
_refine_ls_structure_factor_coef Fsqd
_refine_ls_weighting_details 'w=1/[\s^2^(Fo^2^)+(0.1126P)^2^] where P=(Fo^2^+2Fc^2^)/3'
_refine_ls_weighting_scheme calc
_refine_ls_wR_factor_gt 0.2631
_refine_ls_wR_factor_ref 0.3231
_reflns_Friedel_coverage 0.000
_reflns_number_gt 3526
_reflns_number_total 7844
_reflns_threshold_expression 'I > 2\s(I)'
_cod_data_source_file d3cc01139a2.cif
_cod_data_source_block wl591
_cod_depositor_comments 'Adding full bibliography for 7131480--7131487.cif.'
_cod_database_code 7131483
_shelx_shelxl_version_number 2016/6
_shelx_space_group_comment
;
The symmetry employed for this shelxl refinement is uniquely defined
by the following loop, which should always be used as a source of
symmetry information in preference to the above space-group names.
They are only intended as comments.
;

loop_
_space_group_symop_operation_xyz
'x, y, z'
'-x, -y, -z'

loop_
_atom_site_label
_atom_site_type_symbol
_atom_site_fract_x
_atom_site_fract_y
_atom_site_fract_z
_atom_site_U_iso_or_equiv
_atom_site_adp_type
_atom_site_occupancy
_atom_site_site_symmetry_order
_atom_site_calc_flag
_atom_site_refinement_flags_posn
_atom_site_refinement_flags_adp
_atom_site_refinement_flags_occupancy
_atom_site_disorder_assembly
_atom_site_disorder_group
N1 N 0.7711(3) 0.1914(3) 0.61267(19) 0.0367(7) Uani 1 1 d . . . . .
C2 C 0.7237(3) 0.2517(3) 0.6765(2) 0.0331(8) Uani 1 1 d . . . . .
N3 N 0.6724(3) 0.1562(3) 0.7500(2) 0.0373(7) Uani 1 1 d . . . . .
C4 C 0.6949(4) 0.0373(3) 0.7316(3) 0.0443(10) Uani 1 1 d . . . . .
H4 H 0.671678 -0.045314 0.771964 0.053 Uiso 1 1 calc R U . . .
C5 C 0.7542(4) 0.0590(3) 0.6483(3) 0.0445(10) Uani 1 1 d . . . . .
H5 H 0.780759 -0.005383 0.617961 0.053 Uiso 1 1 calc R U . . .
C6 C 0.8397(3) 0.2525(3) 0.5248(2) 0.0355(8) Uani 1 1 d . . . . .
C7 C 0.9775(4) 0.2585(4) 0.5055(3) 0.0456(10) Uani 1 1 d . . . . .
C8 C 1.0405(4) 0.3133(4) 0.4200(3) 0.0584(12) Uani 1 1 d . . . . .
H8 H 1.134539 0.317632 0.405326 0.070 Uiso 1 1 calc R U . . .
C9 C 0.9696(5) 0.3621(5) 0.3551(3) 0.0644(13) Uani 1 1 d . . . . .
H9 H 1.014636 0.399464 0.296197 0.077 Uiso 1 1 calc R U . . .
C10 C 0.8341(5) 0.3563(4) 0.3759(3) 0.0567(11) Uani 1 1 d . . . . .
H10 H 0.786414 0.390411 0.330603 0.068 Uiso 1 1 calc R U . . .
C11 C 0.7640(4) 0.3027(3) 0.4605(2) 0.0407(9) Uani 1 1 d . . . . .
C12 C 1.0568(4) 0.2072(4) 0.5770(3) 0.0561(11) Uani 1 1 d . . . . .
H12 H 0.992605 0.180668 0.634891 0.067 Uiso 1 1 calc R U . . .
C13 C 1.1405(5) 0.3119(5) 0.5785(4) 0.0840(17) Uani 1 1 d . . . . .
H13A H 1.212209 0.330370 0.525711 0.126 Uiso 1 1 calc R U . . .
H13B H 1.178992 0.281222 0.630546 0.126 Uiso 1 1 calc R U . . .
H13C H 1.084400 0.391840 0.580386 0.126 Uiso 1 1 calc R U . . .
C14 C 1.1454(5) 0.0868(5) 0.5639(4) 0.0884(18) Uani 1 1 d . . . . .
H14A H 1.091261 0.022652 0.558590 0.133 Uiso 1 1 calc R U . . .
H14B H 1.186653 0.047990 0.614218 0.133 Uiso 1 1 calc R U . . .
H14C H 1.214942 0.112734 0.510330 0.133 Uiso 1 1 calc R U . . .
C15 C 0.6136(4) 0.2994(4) 0.4831(3) 0.0510(11) Uani 1 1 d . . . . .
H15 H 0.581534 0.309109 0.543537 0.061 Uiso 1 1 calc R U . . .
C16 C 0.5476(5) 0.4108(5) 0.4222(3) 0.0744(15) Uani 1 1 d . . . . .
H16A H 0.569417 0.398989 0.363422 0.112 Uiso 1 1 calc R U . . .
H16B H 0.580016 0.493967 0.419361 0.112 Uiso 1 1 calc R U . . .
H16C H 0.450946 0.411494 0.444327 0.112 Uiso 1 1 calc R U . . .
C17 C 0.5693(4) 0.1703(5) 0.4848(4) 0.0732(14) Uani 1 1 d . . . . .
H17A H 0.608040 0.152838 0.428426 0.110 Uiso 1 1 calc R U . . .
H17B H 0.472032 0.173743 0.495377 0.110 Uiso 1 1 calc R U . . .
H17C H 0.599243 0.100363 0.531798 0.110 Uiso 1 1 calc R U . . .
C18 C 0.6186(3) 0.1674(3) 0.8371(2) 0.0354(9) Uani 1 1 d . . . . .
C19 C 0.4824(3) 0.1997(3) 0.8616(2) 0.0366(9) Uani 1 1 d . . . . .
C20 C 0.4334(4) 0.2008(4) 0.9471(3) 0.0481(10) Uani 1 1 d . . . . .
H20 H 0.340847 0.219326 0.966106 0.058 Uiso 1 1 calc R U . . .
C21 C 0.5151(4) 0.1758(4) 1.0072(3) 0.0489(10) Uani 1 1 d . . . . .
H21 H 0.478973 0.177136 1.066005 0.059 Uiso 1 1 calc R U . . .
C22 C 0.6494(4) 0.1490(4) 0.9790(3) 0.0506(11) Uani 1 1 d . . . . .
H22 H 0.706271 0.133728 1.018772 0.061 Uiso 1 1 calc R U . . .
C23 C 0.7033(4) 0.1439(4) 0.8943(3) 0.0433(10) Uani 1 1 d . . . . .
C24 C 0.3940(4) 0.2289(4) 0.7962(3) 0.0471(10) Uani 1 1 d . . . . .
H24 H 0.452035 0.257145 0.736080 0.057 Uiso 1 1 calc R U . . .
C25 C 0.2901(4) 0.3395(4) 0.8064(3) 0.0690(14) Uani 1 1 d . . . . .
H25A H 0.247838 0.367260 0.756119 0.104 Uiso 1 1 calc R U . . .
H25B H 0.333161 0.413367 0.809402 0.104 Uiso 1 1 calc R U . . .
H25C H 0.222517 0.308966 0.860434 0.104 Uiso 1 1 calc R U . . .
C26 C 0.3269(5) 0.1100(4) 0.8027(3) 0.0729(15) Uani 1 1 d . . . . .
H26A H 0.277795 0.129988 0.755958 0.109 Uiso 1 1 calc R U . . .
H26B H 0.264976 0.083299 0.859794 0.109 Uiso 1 1 calc R U . . .
H26C H 0.394067 0.038794 0.796609 0.109 Uiso 1 1 calc R U . . .
C27 C 0.8518(4) 0.1189(4) 0.8642(3) 0.0559(11) Uani 1 1 d . . . . .
H27 H 0.869886 0.121443 0.801094 0.067 Uiso 1 1 calc R U . . .
C28 C 0.9284(5) 0.2248(6) 0.8704(5) 0.112(2) Uani 1 1 d . . . . .
H28A H 1.022990 0.211774 0.844564 0.168 Uiso 1 1 calc R U . . .
H28B H 0.917549 0.220716 0.932134 0.168 Uiso 1 1 calc R U . . .
H28C H 0.894367 0.310431 0.838692 0.168 Uiso 1 1 calc R U . . .
C29 C 0.9017(5) -0.0134(6) 0.9139(4) 0.0921(18) Uani 1 1 d . . . . .
H29A H 0.852303 -0.081342 0.908800 0.138 Uiso 1 1 calc R U . . .
H29B H 0.888607 -0.017567 0.975760 0.138 Uiso 1 1 calc R U . . .
H29C H 0.996673 -0.027212 0.889383 0.138 Uiso 1 1 calc R U . . .
C30 C 0.7272(3) 0.3844(3) 0.6657(2) 0.0345(8) Uani 1 1 d . . . . .
H30 H 0.764446 0.443387 0.610933 0.041 Uiso 1 1 calc R U . . .
N31 N 0.6747(3) 0.4246(3) 0.7373(2) 0.0459(8) Uani 1 1 d . . . . .
N32 N 0.6787(3) 0.5445(3) 0.7304(2) 0.0537(9) Uani 1 1 d . . . . .
C33 C 0.6345(10) 0.5562(10) 0.8242(9) 0.042(3) Uani 0.561(3) 1 d D . P A 1
H33 H 0.624194 0.466830 0.866633 0.051 Uiso 0.561(3) 1 calc R U P A 1
C34 C 0.7353(13) 0.6263(15) 0.8451(11) 0.044(3) Uani 0.561(3) 1 d D . P A 1
O35 O 0.7314(6) 0.7387(6) 0.8387(5) 0.0670(13) Uani 0.561(3) 1 d D . P A 1
O36 O 0.8346(5) 0.5431(5) 0.8692(4) 0.0636(17) Uani 0.561(3) 1 d D . P A 1
C37 C 0.9403(9) 0.5990(10) 0.8835(7) 0.075(2) Uani 0.561(3) 1 d D . P A 1
H37A H 1.016028 0.534935 0.888392 0.113 Uiso 0.561(3) 1 calc R U P A 1
H37B H 0.910700 0.624538 0.937765 0.113 Uiso 0.561(3) 1 calc R U P A 1
H37C H 0.967215 0.676323 0.834179 0.113 Uiso 0.561(3) 1 calc R U P A 1
C38 C 0.5021(7) 0.6283(8) 0.8272(6) 0.0450(19) Uani 0.561(3) 1 d D . P A 1
C39 C 0.4791(10) 0.7373(9) 0.7632(8) 0.0670(13) Uani 0.561(3) 1 d D . P A 1
H39 H 0.549331 0.769876 0.714331 0.080 Uiso 0.561(3) 1 calc R U P A 1
C40 C 0.3540(10) 0.8022(9) 0.7680(7) 0.079(3) Uani 0.561(3) 1 d D . P A 1
H40 H 0.338611 0.878577 0.722816 0.095 Uiso 0.561(3) 1 calc R U P A 1
C41 C 0.2519(11) 0.7542(14) 0.8396(8) 0.080(4) Uani 0.561(3) 1 d D . P A 1
H41 H 0.165324 0.795983 0.842157 0.097 Uiso 0.561(3) 1 calc R U P A 1
C42 C 0.2748(8) 0.6462(9) 0.9071(7) 0.080(3) Uani 0.561(3) 1 d D . P A 1
H42 H 0.206043 0.615579 0.957320 0.096 Uiso 0.561(3) 1 calc R U P A 1
C43 C 0.3989(7) 0.5841(8) 0.9000(6) 0.062(2) Uani 0.561(3) 1 d D . P A 1
H43 H 0.415265 0.509077 0.945780 0.074 Uiso 0.561(3) 1 calc R U P A 1
C33A C 0.5890(15) 0.5766(13) 0.8103(12) 0.042(3) Uani 0.439(3) 1 d D . P A 2
H33A H 0.539322 0.498353 0.848962 0.051 Uiso 0.439(3) 1 calc R U P A 2
C34A C 0.4927(13) 0.6921(11) 0.7882(12) 0.0670(13) Uani 0.439(3) 1 d D . P A 2
O35A O 0.5198(7) 0.8041(6) 0.7600(5) 0.0670(13) Uani 0.439(3) 1 d D . P A 2
O36A O 0.3681(6) 0.6590(7) 0.8088(6) 0.072(2) Uani 0.439(3) 1 d D . P A 2
C37A C 0.2727(15) 0.7681(18) 0.7871(12) 0.080(4) Uani 0.439(3) 1 d D . P A 2
H37D H 0.212737 0.745934 0.756712 0.121 Uiso 0.439(3) 1 calc R U P A 2
H37E H 0.320229 0.845431 0.748991 0.121 Uiso 0.439(3) 1 calc R U P A 2
H37F H 0.220902 0.786610 0.841029 0.121 Uiso 0.439(3) 1 calc R U P A 2
C38A C 0.6912(15) 0.6010(16) 0.8530(12) 0.041(4) Uani 0.439(3) 1 d D . P A 2
C39A C 0.7826(11) 0.6944(13) 0.8118(8) 0.047(3) Uani 0.439(3) 1 d D . P A 2
H39A H 0.780330 0.749566 0.754528 0.057 Uiso 0.439(3) 1 calc R U P A 2
C40A C 0.8787(9) 0.7083(11) 0.8536(8) 0.071(4) Uani 0.439(3) 1 d D . P A 2
H40A H 0.942362 0.772695 0.824814 0.085 Uiso 0.439(3) 1 calc R U P A 2
C41A C 0.8820(12) 0.6280(14) 0.9377(9) 0.075(2) Uani 0.439(3) 1 d D . P A 2
H41A H 0.949180 0.636193 0.965565 0.090 Uiso 0.439(3) 1 calc R U P A 2
C42A C 0.7896(11) 0.5383(11) 0.9798(8) 0.073(3) Uani 0.439(3) 1 d D . P A 2
H42A H 0.788351 0.486901 1.038454 0.088 Uiso 0.439(3) 1 calc R U P A 2
C43A C 0.6981(11) 0.5223(9) 0.9373(7) 0.065(3) Uani 0.439(3) 1 d D . P A 2
H43A H 0.637043 0.455390 0.965943 0.079 Uiso 0.439(3) 1 calc R U P A 2

loop_
_atom_site_aniso_label
_atom_site_aniso_U_11
_atom_site_aniso_U_22
_atom_site_aniso_U_33
_atom_site_aniso_U_23
_atom_site_aniso_U_13
_atom_site_aniso_U_12
N1 0.0312(17) 0.0374(17) 0.0425(19) -0.0155(14) -0.0123(14) 0.0125(13)
C2 0.0203(18) 0.046(2) 0.032(2) -0.0098(16) -0.0077(15) 0.0031(15)
N3 0.0307(17) 0.0412(17) 0.0438(19) -0.0161(14) -0.0140(14) 0.0053(13)
C4 0.048(2) 0.036(2) 0.052(3) -0.0131(18) -0.019(2) 0.0054(17)
C5 0.048(2) 0.034(2) 0.054(3) -0.0178(18) -0.014(2) 0.0083(17)
C6 0.031(2) 0.042(2) 0.034(2) -0.0166(16) -0.0075(16) 0.0119(15)
C7 0.032(2) 0.065(3) 0.041(2) -0.0219(19) -0.0083(18) 0.0090(18)
C8 0.040(2) 0.079(3) 0.059(3) -0.029(2) -0.005(2) 0.000(2)
C9 0.062(3) 0.087(3) 0.038(3) -0.020(2) 0.003(2) -0.003(3)
C10 0.054(3) 0.071(3) 0.046(3) -0.023(2) -0.015(2) 0.013(2)
C11 0.038(2) 0.046(2) 0.041(2) -0.0175(17) -0.0141(18) 0.0120(17)
C12 0.034(2) 0.077(3) 0.062(3) -0.026(2) -0.018(2) 0.012(2)
C13 0.074(4) 0.091(4) 0.112(5) -0.043(3) -0.055(3) 0.012(3)
C14 0.074(4) 0.092(4) 0.121(5) -0.046(3) -0.064(3) 0.044(3)
C15 0.034(2) 0.065(3) 0.058(3) -0.023(2) -0.020(2) 0.0174(19)
C16 0.059(3) 0.085(3) 0.084(4) -0.023(3) -0.044(3) 0.032(3)
C17 0.040(3) 0.082(3) 0.108(4) -0.038(3) -0.027(3) 0.005(2)
C18 0.033(2) 0.0357(19) 0.039(2) -0.0082(16) -0.0150(17) 0.0014(15)
C19 0.028(2) 0.0386(19) 0.041(2) -0.0073(16) -0.0096(16) 0.0016(15)
C20 0.036(2) 0.045(2) 0.055(3) -0.0081(19) -0.008(2) 0.0085(17)
C21 0.060(3) 0.045(2) 0.039(2) -0.0118(18) -0.010(2) 0.0039(19)
C22 0.046(3) 0.060(3) 0.046(3) -0.007(2) -0.023(2) 0.000(2)
C23 0.034(2) 0.050(2) 0.046(2) -0.0065(18) -0.0190(18) 0.0033(17)
C24 0.031(2) 0.058(2) 0.050(2) -0.0068(19) -0.0186(18) 0.0064(18)
C25 0.053(3) 0.049(2) 0.114(4) -0.018(3) -0.048(3) 0.013(2)
C26 0.075(3) 0.059(3) 0.105(4) -0.028(3) -0.064(3) 0.020(2)
C27 0.030(2) 0.082(3) 0.052(3) -0.013(2) -0.016(2) 0.005(2)
C28 0.036(3) 0.102(4) 0.202(7) -0.043(4) -0.029(4) -0.011(3)
C29 0.045(3) 0.107(4) 0.111(5) -0.020(3) -0.020(3) 0.023(3)
C30 0.0270(19) 0.040(2) 0.034(2) -0.0073(16) -0.0078(16) 0.0044(15)
N31 0.045(2) 0.0448(19) 0.046(2) -0.0142(15) -0.0036(16) -0.0062(15)
N32 0.061(2) 0.0393(19) 0.057(2) -0.0199(16) 0.0042(18) -0.0083(16)
C33 0.043(8) 0.035(4) 0.049(5) -0.018(4) -0.006(5) 0.002(4)
C34 0.033(9) 0.059(9) 0.045(7) -0.021(5) -0.014(6) 0.004(6)
O35 0.044(2) 0.042(3) 0.130(4) -0.035(3) -0.041(2) 0.0125(19)
O36 0.049(3) 0.053(3) 0.100(5) -0.023(3) -0.045(3) 0.020(2)
C37 0.063(6) 0.089(5) 0.096(8) -0.040(5) -0.052(5) 0.017(4)
C38 0.023(4) 0.059(5) 0.069(6) -0.050(4) -0.008(4) 0.013(4)
C39 0.044(2) 0.042(3) 0.130(4) -0.035(3) -0.041(2) 0.0125(19)
C40 0.067(6) 0.089(7) 0.118(9) -0.070(6) -0.063(6) 0.051(6)
C41 0.030(4) 0.124(7) 0.126(12) -0.091(10) -0.036(7) 0.032(4)
C42 0.042(5) 0.100(7) 0.108(8) -0.051(6) -0.014(5) 0.004(5)
C43 0.039(5) 0.072(5) 0.082(6) -0.035(5) -0.016(4) 0.008(4)
C33A 0.043(8) 0.035(4) 0.049(5) -0.018(4) -0.006(5) 0.002(4)
C34A 0.044(2) 0.042(3) 0.130(4) -0.035(3) -0.041(2) 0.0125(19)
O35A 0.044(2) 0.042(3) 0.130(4) -0.035(3) -0.041(2) 0.0125(19)
O36A 0.030(4) 0.063(5) 0.125(7) -0.041(4) -0.008(4) 0.004(3)
C37A 0.030(4) 0.124(7) 0.126(12) -0.091(10) -0.036(7) 0.032(4)
C38A 0.036(10) 0.039(8) 0.056(8) -0.029(6) -0.018(8) 0.024(7)
C39A 0.032(7) 0.048(8) 0.066(8) -0.020(6) -0.024(6) 0.014(5)
C40A 0.029(5) 0.085(8) 0.127(11) -0.078(8) -0.023(6) 0.019(5)
C41A 0.063(6) 0.089(5) 0.096(8) -0.040(5) -0.052(5) 0.017(4)
C42A 0.077(8) 0.079(8) 0.085(9) -0.040(7) -0.053(7) 0.031(6)
C43A 0.068(8) 0.055(6) 0.083(8) -0.029(6) -0.033(7) 0.019(5)

loop_
_atom_type_symbol
_atom_type_description
_atom_type_scat_dispersion_real
_atom_type_scat_dispersion_imag
_atom_type_scat_source
C C 0.0033 0.0016 'International Tables Vol C Tables 4.2.6.8 and 6.1.1.4'
H H 0.0000 0.0000 'International Tables Vol C Tables 4.2.6.8 and 6.1.1.4'
N N 0.0061 0.0033 'International Tables Vol C Tables 4.2.6.8 and 6.1.1.4'
O O 0.0106 0.0060 'International Tables Vol C Tables 4.2.6.8 and 6.1.1.4'

loop_
_geom_angle_atom_site_label_1
_geom_angle_atom_site_label_2
_geom_angle_atom_site_label_3
_geom_angle
_geom_angle_site_symmetry_1
_geom_angle_site_symmetry_3
_geom_angle_publ_flag
C2 N1 C5 109.0(3) . . ?
C2 N1 C6 125.7(3) . . ?
C5 N1 C6 125.0(3) . . ?
N1 C2 N3 105.9(3) . . ?
N1 C2 C30 125.5(3) . . ?
N3 C2 C30 128.6(3) . . ?
C2 N3 C4 108.9(3) . . ?
C2 N3 C18 128.0(3) . . ?
C4 N3 C18 122.7(3) . . ?
C5 C4 N3 107.9(3) . . ?
C4 C5 N1 108.3(3) . . ?
C7 C6 C11 122.3(3) . . ?
C7 C6 N1 119.7(3) . . ?
C11 C6 N1 118.0(3) . . ?
C8 C7 C6 118.1(3) . . ?
C8 C7 C12 120.6(4) . . ?
C6 C7 C12 121.3(4) . . ?
C7 C8 C9 121.2(4) . . ?
C10 C9 C8 119.6(4) . . ?
C9 C10 C11 122.4(4) . . ?
C10 C11 C6 116.4(4) . . ?
C10 C11 C15 121.9(3) . . ?
C6 C11 C15 121.7(3) . . ?
C13 C12 C7 111.2(4) . . ?
C13 C12 C14 110.3(4) . . ?
C7 C12 C14 110.3(4) . . ?
C17 C15 C11 111.7(3) . . ?
C17 C15 C16 110.0(4) . . ?
C11 C15 C16 112.8(4) . . ?
C23 C18 C19 122.3(3) . . ?
C23 C18 N3 118.7(3) . . ?
C19 C18 N3 119.0(3) . . ?
C20 C19 C18 117.1(3) . . ?
C20 C19 C24 122.3(3) . . ?
C18 C19 C24 120.6(3) . . ?
C19 C20 C21 122.4(4) . . ?
C22 C21 C20 118.3(4) . . ?
C21 C22 C23 121.6(4) . . ?
C22 C23 C18 118.2(4) . . ?
C22 C23 C27 120.5(3) . . ?
C18 C23 C27 121.3(4) . . ?
C26 C24 C19 111.6(3) . . ?
C26 C24 C25 109.7(3) . . ?
C19 C24 C25 112.2(3) . . ?
C29 C27 C28 110.1(4) . . ?
C29 C27 C23 112.7(4) . . ?
C28 C27 C23 111.1(4) . . ?
N31 C30 C2 116.1(3) . . ?
N32 N31 C30 117.9(3) . . ?
N31 N32 C33A 110.0(6) . . ?
N31 N32 C33 105.8(5) . . ?
C38 C33 C34 112.7(9) . . ?
C38 C33 N32 104.7(7) . . ?
C34 C33 N32 111.2(10) . . ?
O35 C34 O36 123.2(11) . . ?
O35 C34 C33 126.4(11) . . ?
O36 C34 C33 110.3(11) . . ?
C34 O36 C37 115.6(8) . . ?
C39 C38 C43 118.8(7) . . ?
C39 C38 C33 122.4(8) . . ?
C43 C38 C33 118.8(9) . . ?
C38 C39 C40 120.9(10) . . ?
C41 C40 C39 119.2(10) . . ?
C42 C41 C40 120.7(9) . . ?
C43 C42 C41 118.5(9) . . ?
C42 C43 C38 121.8(8) . . ?
C38A C33A C34A 113.1(11) . . ?
C38A C33A N32 100.2(12) . . ?
C34A C33A N32 113.6(12) . . ?
O35A C34A O36A 121.1(10) . . ?
O35A C34A C33A 126.0(12) . . ?
O36A C34A C33A 112.8(11) . . ?
C34A O36A C37A 114.2(11) . . ?
C39A C38A C43A 118.0(12) . . ?
C39A C38A C33A 122.8(14) . . ?
C43A C38A C33A 119.1(13) . . ?
C38A C39A C40A 120.0(12) . . ?
C39A C40A C41A 120.2(11) . . ?
C42A C41A C40A 120.1(10) . . ?
C41A C42A C43A 119.4(11) . . ?
C42A C43A C38A 122.2(11) . . ?

loop_
_geom_bond_atom_site_label_1
_geom_bond_atom_site_label_2
_geom_bond_distance
_geom_bond_site_symmetry_2
_geom_bond_publ_flag
N1 C2 1.359(4) . ?
N1 C5 1.381(4) . ?
N1 C6 1.433(4) . ?
C2 N3 1.364(4) . ?
C2 C30 1.389(5) . ?
N3 C4 1.383(5) . ?
N3 C18 1.438(5) . ?
C4 C5 1.316(5) . ?
C6 C7 1.393(5) . ?
C6 C11 1.406(5) . ?
C7 C8 1.374(6) . ?
C7 C12 1.525(5) . ?
C8 C9 1.378(6) . ?
C9 C10 1.369(6) . ?
C10 C11 1.382(5) . ?
C11 C15 1.517(5) . ?
C12 C13 1.519(6) . ?
C12 C14 1.531(6) . ?
C15 C17 1.509(6) . ?
C15 C16 1.517(5) . ?
C18 C23 1.388(5) . ?
C18 C19 1.401(5) . ?
C19 C20 1.375(5) . ?
C19 C24 1.518(5) . ?
C20 C21 1.400(5) . ?
C21 C22 1.380(6) . ?
C22 C23 1.382(5) . ?
C23 C27 1.515(5) . ?
C24 C26 1.498(5) . ?
C24 C25 1.522(5) . ?
C27 C29 1.506(6) . ?
C27 C28 1.512(7) . ?
C30 N31 1.343(4) . ?
N31 N32 1.267(4) . ?
N32 C33A 1.518(19) . ?
N32 C33 1.536(14) . ?
C33 C38 1.488(10) . ?
C33 C34 1.524(13) . ?
C34 O35 1.179(15) . ?
C34 O36 1.331(14) . ?
O36 C37 1.416(9) . ?
C38 C39 1.356(11) . ?
C38 C43 1.398(11) . ?
C39 C40 1.391(11) . ?
C40 C41 1.388(15) . ?
C41 C42 1.381(14) . ?
C42 C43 1.369(10) . ?
C33A C38A 1.496(15) . ?
C33A C34A 1.505(13) . ?
C34A O35A 1.194(13) . ?
C34A O36A 1.320(14) . ?
O36A C37A 1.452(14) . ?
C38A C39A 1.371(16) . ?
C38A C43A 1.398(17) . ?
C39A C40A 1.390(12) . ?
C40A C41A 1.393(15) . ?
C41A C42A 1.352(15) . ?
C42A C43A 1.366(12) . ?
